data_1536385
loop_
_publ_author_name
'Weil, M.'

_publ_section_title
;
 Preparation and crystal structure analyses of compounds in the systems Hg
 O/M X O4/H2 O (M= Co, Zn, Cd; X = S, Se)
;
_journal_name_full 'Zeitschrift fuer Anorganische und Allgemeine Chemie'
_journal_page_first 921
_journal_page_last 927
_journal_volume 630
_journal_year 2004
_chemical_formula_sum 'Co2 H2 Hg2 O11 S2'
_chemical_name_systematic '(Co (S O4))2 (Hg O)2 (H2 O)'
_space_group_IT_number 57
_symmetry_space_group_name_Hall '-P 2c 2b'
_symmetry_space_group_name_H-M 'P b c m'
_cell_angle_alpha 90
_cell_angle_beta 90
_cell_angle_gamma 90
_cell_formula_units_Z 4
_cell_length_a 6.1297
_cell_length_b 11.268
_cell_length_c 12.9668
_cell_volume 895.610
_citation_journal_id_ASTM ZAACAB
_cod_data_source_file Weil_ZAACAB_2004_1277.cif
_cod_data_source_block H2Co2Hg2O11S2
_cod_original_cell_volume 895.6099
_cod_original_formula_sum 'H2 Co2 Hg2 O11 S2'
_cod_database_code 1536385

loop_
_symmetry_equiv_pos_as_xyz
x,y,z
-x,-y,z+1/2
x,-y+1/2,-z
-x,y+1/2,-z+1/2
-x,-y,-z
x,y,-z-1/2
-x,y-1/2,z
x,-y-1/2,z-1/2

loop_
_atom_site_label
_atom_site_type_symbol
_atom_site_fract_x
_atom_site_fract_y
_atom_site_fract_z
_atom_site_occupancy
_atom_site_U_iso_or_equiv
O1 O-2 0.1148 0.8348 0.1365 1 0.0
O5 O-2 0.1663 0.6026 0.25 1 0.0
O6 O-2 0.2176 0.2367 0.25 1 0.0
O3 O-2 0.2444 0.033 0.1176 1 0.0
O4 O-2 0.5082 0.3721 0.0993 1 0.0
H1 H+1 0.281 0.308 0.022 1 0.0
Hg1 Hg+2 0.20428 0.42094 0.25 1 0.0
S1 S+6 0.73145 0.4114 0.07851 1 0.0
O2 O-2 0.2194 0.5948 0.032 1 0.0
O7 O-2 0.2076 0.25 0 1 0.0
Co1 Co+2 0.02137 0.16905 0.12592 1 0.0
Hg2 Hg+2 0.52573 0.17131 0.25 1 0.0
